data_7708333
loop_
_publ_author_name
'Uzelac, Marina'
'Yuan, Kang'
'Nichol, Gary Stephen'
'Ingleson, Michael James'

_publ_section_title
;
 Formation of a hydride containing amido-zincate using pinacolborane
;
_journal_name_full 'Dalton Transactions'
_journal_paper_doi 10.1039/D1DT02580E
_journal_year 2021
_chemical_formula_moiety 'C30 H24 N9 Zn2, C12 H8 B O4, C6 H6 O2'
_chemical_formula_sum 'C48 H38 B N9 O6 Zn2'
_chemical_formula_weight 978.42
_space_group_crystal_system orthorhombic
_space_group_IT_number 18
_space_group_name_Hall 'P 2 2ab'
_space_group_name_H-M_alt 'P 21 21 2'
_atom_sites_solution_hydrogens geom
_atom_sites_solution_primary dual
_audit_creation_date 2021-07-20
_audit_creation_method
;
Olex2 1.3
(compiled 2020.11.12 svn.r5f609507 for OlexSys, GUI svn.r6272)
;
_audit_update_record
;
2021-08-03 deposited with the CCDC.	2021-09-13 downloaded from the CCDC.
;
_cell_angle_alpha 90
_cell_angle_beta 90
_cell_angle_gamma 90
_cell_formula_units_Z 2
_cell_length_a 14.0270(8)
_cell_length_b 17.4139(7)
_cell_length_c 8.5193(3)
_cell_measurement_reflns_used 5548
_cell_measurement_temperature 120.01(13)
_cell_measurement_theta_max 23.4420
_cell_measurement_theta_min 3.8020
_cell_volume 2080.96(16)
_computing_cell_refinement 'CrysAlisPro 1.171.40.53 (Rigaku OD, 2019)'
_computing_data_collection 'CrysAlisPro 1.171.40.53 (Rigaku OD, 2019)'
_computing_data_reduction 'CrysAlisPro 1.171.40.53 (Rigaku OD, 2019)'
_computing_molecular_graphics 'Olex2 1.3 (Dolomanov et al., 2009)'
_computing_publication_material 'Olex2 1.3 (Dolomanov et al., 2009)'
_computing_structure_refinement 'SHELXL 2018/3 (Sheldrick, 2015)'
_computing_structure_solution 'SHELXT 2018/2 (Sheldrick, 2018)'
_diffrn_ambient_environment N~2~
_diffrn_ambient_temperature 120.01(13)
_diffrn_detector 'CCD plate'
_diffrn_detector_area_resol_mean 8.0521
_diffrn_detector_type Eos
_diffrn_measured_fraction_theta_full 0.996
_diffrn_measured_fraction_theta_max 0.996
_diffrn_measurement_details
;
List of Runs (angles in degrees, time in seconds):

  # Type    Start    End  Width  t~exp~   \w     \q     \k     \f   Frames
#--------------------------------------------------------------------------
  1  \w    -52.00  26.00   1.00   30.00    --  -16.31  93.00 -50.00   78
  2  \w    -10.00  20.00   1.00   30.00    --  -16.31 -93.00-162.00   30
  3  \w    -27.00  52.00   1.00   30.00    --   18.03 -93.00-162.00   79
  4  \w    -69.00 -40.00   1.00   30.00    --  -16.31-178.00 -30.00   29
  5  \w    -33.00   5.00   1.00   30.00    --  -16.31  57.00  60.00   38
  6  \w    -27.00   8.00   1.00   30.00    --  -16.31 -77.00  60.00   35
  7  \w    -32.00  46.00   1.00   30.00    --  -16.31  57.00  90.00   78
  8  \w     -3.00  46.00   1.00   30.00    --  -16.31  57.00-150.00   49
  9  \w    -10.00  15.00   1.00   30.00    --   18.03  77.00-180.00   25
 10  \w    -48.00  36.00   1.00   30.00    --   18.03 -57.00 -60.00   84
;
_diffrn_measurement_device 'four-circle diffractometer'
_diffrn_measurement_device_type 'Xcalibur, Eos'
_diffrn_measurement_method '\w scans'
_diffrn_orient_matrix_type 'CrysAlisPro convention (1999,Acta A55,543-557)'
_diffrn_orient_matrix_UB_11 -0.0016847000
_diffrn_orient_matrix_UB_12 -0.0488060000
_diffrn_orient_matrix_UB_13 -0.0105444000
_diffrn_orient_matrix_UB_21 -0.0327249000
_diffrn_orient_matrix_UB_22 0.0123934000
_diffrn_orient_matrix_UB_23 -0.0361160000
_diffrn_orient_matrix_UB_31 0.0765206000
_diffrn_orient_matrix_UB_32 0.0042351000
_diffrn_orient_matrix_UB_33 -0.0156980000
_diffrn_radiation_monochromator graphite
_diffrn_radiation_probe x-ray
_diffrn_radiation_type 'Mo K\a'
_diffrn_radiation_wavelength 0.71073
_diffrn_reflns_av_R_equivalents 0.0629
_diffrn_reflns_av_unetI/netI 0.0572
_diffrn_reflns_Laue_measured_fraction_full 0.996
_diffrn_reflns_Laue_measured_fraction_max 0.996
_diffrn_reflns_limit_h_max 16
_diffrn_reflns_limit_h_min -16
_diffrn_reflns_limit_k_max 19
_diffrn_reflns_limit_k_min -20
_diffrn_reflns_limit_l_max 10
_diffrn_reflns_limit_l_min -10
_diffrn_reflns_number 19725
_diffrn_reflns_point_group_measured_fraction_full 0.997
_diffrn_reflns_point_group_measured_fraction_max 0.997
_diffrn_reflns_theta_full 25.242
_diffrn_reflns_theta_max 25.344
_diffrn_reflns_theta_min 3.346
_diffrn_source 'fine-focus sealed X-ray tube'
_diffrn_source_type 'Enhance (Mo) X-ray Source'
_exptl_absorpt_coefficient_mu 1.218
_exptl_absorpt_correction_T_max 1.00000
_exptl_absorpt_correction_T_min 0.81912
_exptl_absorpt_correction_type multi-scan
_exptl_absorpt_process_details
;
CrysAlisPro 1.171.40.53 (Rigaku Oxford Diffraction, 2019)
Empirical absorption correction using spherical harmonics,
 implemented in SCALE3 ABSPACK scaling algorithm.
;
_exptl_crystal_colour 'clear colourless'
_exptl_crystal_colour_lustre clear
_exptl_crystal_colour_primary colourless
_exptl_crystal_density_diffrn 1.561
_exptl_crystal_description plate
_exptl_crystal_F_000 1004
_exptl_crystal_size_max 0.305
_exptl_crystal_size_mid 0.169
_exptl_crystal_size_min 0.124
_refine_diff_density_max 0.928
_refine_diff_density_min -0.483
_refine_diff_density_rms 0.090
_refine_ls_abs_structure_details
;
 Flack x determined using 1162 quotients [(I+)-(I-)]/[(I+)+(I-)]
 (Parsons, Flack and Wagner, Acta Cryst. B69 (2013) 249-259).
;
_refine_ls_abs_structure_Flack 0.000(9)
_refine_ls_extinction_method none
_refine_ls_goodness_of_fit_ref 1.090
_refine_ls_hydrogen_treatment constr
_refine_ls_matrix_type full
_refine_ls_number_parameters 329
_refine_ls_number_reflns 3800
_refine_ls_number_restraints 161
_refine_ls_restrained_S_all 1.119
_refine_ls_R_factor_all 0.0698
_refine_ls_R_factor_gt 0.0537
_refine_ls_shift/su_max 0.000
_refine_ls_shift/su_mean 0.000
_refine_ls_structure_factor_coef Fsqd
_refine_ls_weighting_details 'w=1/[\s^2^(Fo^2^)+(0.0621P)^2^+2.0314P] where P=(Fo^2^+2Fc^2^)/3'
_refine_ls_weighting_scheme calc
_refine_ls_wR_factor_gt 0.1225
_refine_ls_wR_factor_ref 0.1306
_reflns_Friedel_coverage 0.745
_reflns_Friedel_fraction_full 0.999
_reflns_Friedel_fraction_max 0.999
_reflns_number_gt 3194
_reflns_number_total 3800
_reflns_threshold_expression 'I > 2\s(I)'
_cod_data_source_file d1dt02580e2.cif
_cod_data_source_block mu528_reprocess
_cod_original_cell_volume 2080.97(16)
_cod_database_code 7708333
_shelx_shelxl_version_number 2018/3
_chemical_oxdiff_formula 'Zn1 N3 B1 O4 C20 H30 '
_chemical_oxdiff_usercomment '120 K'
_shelx_space_group_comment
;
The symmetry employed for this shelxl refinement is uniquely defined
by the following loop, which should always be used as a source of
symmetry information in preference to the above space-group names.
They are only intended as comments.
;
_reflns_odcompleteness_completeness 99.55
_reflns_odcompleteness_iscentric 1
_reflns_odcompleteness_theta 26.32
_olex2_refinement_description
;
1. Fixed Uiso
 At 1.2 times of:
  All C(H) groups
 At 1.5 times of:
  All O(H) groups
2. Shared sites
{C16, C16A}
{C17, C17A}
{C18, C18A}
{C19, C19A}
{C20, C20A}
{C21, C21A}
{C22, C22A}
{C23, C23A}
3. Restrained distances
 O1-C16 \\sim O2-C17 \\sim O4-C23 \\sim O3-C22 \\sim O3-C22A
 with sigma of 0.02
 C25-C24 \\sim C24-C23A \\sim C23A-C22A
 with sigma of 0.02
 O4-C23 \\sim O3-C22A \\sim O1-C16 \\sim O2-C17
 with sigma of 0.02
 O3-B1 \\sim O2-B1 \\sim O1-B1 \\sim O4-B1
 with sigma of 0.02
4. Rigid bond restraints
 O3, O4, C22, C22A, C23, C23A, C24, C25
 with sigma for 1-2 distances of 0.01 and sigma for 1-3 distances of 0.01
5. Uiso/Uaniso restraints and constraints
O3 \\sim O4 \\sim C22 \\sim C22A \\sim C23 \\sim C23A \\sim C24 \\sim C25:
within 2A with sigma of 0.04 and sigma for terminal atoms of 0.08 within 2A
Uanis(C16) = Uanis(C16A)
Uanis(C17) = Uanis(C17A)
Uanis(C18) = Uanis(C18A)
Uanis(C19) = Uanis(C19A)
Uanis(C20) = Uanis(C20A)
Uanis(C21) = Uanis(C21A)
Uanis(C22) = Uanis(C22A)
Uanis(C23) = Uanis(C23A)
6. Rigid body (RIGU) restrains
 O3, O4, C22, C22A, C23, C23A, C24, C25
 with sigma for 1-2 distances of 0.004 and sigma for 1-3 distances of 0.004
7. Others
 Fixed Sof: O1(0.5) O2(0.5) O4(0.5) C16(0.5) C17(0.5) C18(0.5) H18(0.5)
 C19(0.5) H19(0.5) C20(0.5) H20(0.5) C21(0.5) H21(0.5) C22(0.25) C22A(0.25)
 C23(0.5) C23A(0.5) H23A(0.5) B1(0.5) O5(0.5) H5(0.5) O6(0.5) H6(0.5) C16A(0.5)
 H16A(0.5) C17A(0.5) C18A(0.5) C19A(0.5) H19A(0.5) C20A(0.5) H20A(0.5)
 C21A(0.5) H21A(0.5)
8.a Aromatic/amide H refined with riding coordinates:
 C1(H1), C2(H2), C3(H3), C4(H4), C7(H7), C8(H8), C9(H9), C10(H10), C11(H11),
 C12(H12), C13(H13), C14(H14), C18(H18), C19(H19), C20(H20), C21(H21),
 C23A(H23A), C24(H24), C25(H25), C16A(H16A), C19A(H19A), C20A(H20A), C21A(H21A)
8.b Idealised tetrahedral OH refined as rotating group:
 O5(H5), O6(H6)
;
_olex2_submission_special_instructions 'No special instructions were received'
_oxdiff_exptl_absorpt_empirical_details
;
Empirical correction (ABSPACK) includes:
- Absorption correction using spherical harmonics
- Frame scaling
;
_oxdiff_exptl_absorpt_empirical_full_max 1.174
_oxdiff_exptl_absorpt_empirical_full_min 0.831

loop_
_space_group_symop_operation_xyz
'x, y, z'
'-x, -y, z'
'-x+1/2, y+1/2, -z'
'x+1/2, -y+1/2, -z'

loop_
_atom_site_label
_atom_site_type_symbol
_atom_site_fract_x
_atom_site_fract_y
_atom_site_fract_z
_atom_site_U_iso_or_equiv
_atom_site_adp_type
_atom_site_occupancy
_atom_site_site_symmetry_order
_atom_site_calc_flag
_atom_site_refinement_flags_posn
_atom_site_refinement_flags_adp
_atom_site_refinement_flags_occupancy
_atom_site_disorder_assembly
_atom_site_disorder_group
Zn1 Zn 0.60510(7) 0.47883(5) 0.36547(9) 0.0305(3) Uani 1 1 d . . . . .
N1 N 0.6231(5) 0.5863(3) 0.4500(7) 0.0292(15) Uani 1 1 d . . . . .
N2 N 0.4645(5) 0.5965(4) 0.5054(7) 0.0286(15) Uani 1 1 d . . . . .
N3 N 0.3057(5) 0.5880(3) 0.5173(7) 0.0292(15) Uani 1 1 d . . . . .
N4 N 0.6594(4) 0.4831(4) 0.1495(7) 0.0327(14) Uani 1 1 d . . . . .
N5 N 0.500000 0.500000 0.1335(11) 0.032(2) Uani 1 2 d S T P . .
C1 C 0.7130(7) 0.6134(5) 0.4503(9) 0.038(2) Uani 1 1 d . . . . .
H1 H 0.760077 0.584199 0.401914 0.045 Uiso 1 1 calc R U . . .
C2 C 0.7387(7) 0.6813(5) 0.5176(10) 0.041(2) Uani 1 1 d . . . . .
H2 H 0.801868 0.697452 0.518879 0.049 Uiso 1 1 calc R U . . .
C3 C 0.6667(7) 0.7256(5) 0.5844(9) 0.039(2) Uani 1 1 d . . . . .
H3 H 0.681544 0.772327 0.631179 0.046 Uiso 1 1 calc R U . . .
C4 C 0.5741(6) 0.7006(5) 0.5816(9) 0.035(2) Uani 1 1 d . . . . .
H4 H 0.525875 0.731382 0.622331 0.042 Uiso 1 1 calc R U . . .
C5 C 0.5519(6) 0.6279(4) 0.5165(8) 0.0264(17) Uani 1 1 d . . . . .
C6 C 0.3842(6) 0.6198(4) 0.5859(7) 0.0278(16) Uani 1 1 d . . . . .
C7 C 0.3737(6) 0.6624(5) 0.7240(8) 0.0325(19) Uani 1 1 d . . . . .
H7 H 0.426598 0.682136 0.775917 0.039 Uiso 1 1 calc R U . . .
C8 C 0.2835(6) 0.6744(5) 0.7812(9) 0.037(2) Uani 1 1 d . . . . .
H8 H 0.275806 0.703975 0.871129 0.044 Uiso 1 1 calc R U . . .
C9 C 0.2037(7) 0.6437(5) 0.7092(9) 0.038(2) Uani 1 1 d . . . . .
H9 H 0.142682 0.651922 0.748462 0.046 Uiso 1 1 calc R U . . .
C10 C 0.2195(6) 0.6000(4) 0.5752(9) 0.0312(18) Uani 1 1 d . . . . .
H10 H 0.167365 0.578431 0.524127 0.037 Uiso 1 1 calc R U . . .
C11 C 0.7499(6) 0.4843(5) 0.1003(9) 0.043(2) Uani 1 1 d . . . . .
H11 H 0.798841 0.469110 0.167105 0.052 Uiso 1 1 calc R U . . .
C12 C 0.7703(8) 0.5086(6) -0.0539(10) 0.057(3) Uani 1 1 d . . . . .
H12 H 0.832711 0.509734 -0.090452 0.068 Uiso 1 1 calc R U . . .
C13 C 0.6962(8) 0.5307(5) -0.1490(10) 0.058(3) Uani 1 1 d . . . . .
H13 H 0.709121 0.547092 -0.250689 0.070 Uiso 1 1 calc R U . . .
C14 C 0.6054(9) 0.5292(5) -0.0982(8) 0.052(2) Uani 1 1 d . . . . .
H14 H 0.556149 0.545173 -0.163579 0.062 Uiso 1 1 calc R U . . .
C15 C 0.5856(6) 0.5028(4) 0.0569(9) 0.033(2) Uani 1 1 d . . . . .
O1 O 0.9079(8) 0.6143(6) 0.1116(11) 0.036(3) Uani 0.5 1 d D . P A 1
O2 O 1.0651(8) 0.6511(6) 0.1701(12) 0.027(3) Uani 0.5 1 d D . P A 1
O3 O 1.000000 0.500000 0.2238(9) 0.079(4) Uani 1 2 d DS TU P . .
O4 O 0.9575(7) 0.6160(7) 0.3872(13) 0.041(3) Uani 0.5 1 d D U P A 1
C16 C 0.9468(9) 0.6666(5) 0.0192(10) 0.058(3) Uani 0.5 1 d D . P A 1
C17 C 1.0366(8) 0.6934(5) 0.0483(10) 0.048(2) Uani 0.5 1 d D . P A 1
C18 C 1.0668(7) 0.7601(5) -0.0236(11) 0.046(2) Uani 0.5 1 d . . P A 1
H18 H 1.127304 0.779397 -0.002469 0.055 Uiso 0.5 1 calc R U P A 1
C19 C 1.0081(8) 0.7980(5) -0.1260(11) 0.055(3) Uani 0.5 1 d . . P A 1
H19 H 1.028978 0.842131 -0.176930 0.066 Uiso 0.5 1 calc R U P A 1
C20 C 0.9174(8) 0.7698(5) -0.1527(12) 0.063(3) Uani 0.5 1 d . . P A 1
H20 H 0.876414 0.796421 -0.218999 0.076 Uiso 0.5 1 calc R U P A 1
C21 C 0.8872(8) 0.7039(6) -0.0840(10) 0.056(2) Uani 0.5 1 d . . P A 1
H21 H 0.827063 0.684233 -0.106238 0.067 Uiso 0.5 1 calc R U P A 1
C22 C 1.000000 0.500000 0.3775(12) 0.043(3) Uani 0.5 2 d DS TU P A 1
C22A C 1.000000 0.500000 0.3775(12) 0.043(3) Uani 0.5 2 d DS TU P A 2
C23 C 0.9727(8) 0.5601(7) 0.4607(11) 0.062(3) Uani 0.5 1 d D U P A 1
C23A C 0.9727(8) 0.5601(7) 0.4607(11) 0.062(3) Uani 0.5 1 d D U P A 2
H23A H 0.954580 0.604205 0.406997 0.074 Uiso 0.5 1 calc R U P A 2
C24 C 0.9694(8) 0.5612(9) 0.6214(11) 0.097(4) Uani 1 1 d D U . . .
H24 H 0.946333 0.603960 0.674644 0.116 Uiso 1 1 calc R U . A 1
C25 C 1.000000 0.500000 0.6997(18) 0.118(7) Uani 1 2 d DS TU P A .
H25 H 1.000000 0.500000 0.808858 0.142 Uiso 1 2 calc R U P . .
B1 B 0.9889(10) 0.5921(8) 0.2219(15) 0.028(4) Uani 0.5 1 d D . P A .
O5 O 1.1215(11) 0.6606(8) 0.1134(17) 0.057(4) Uani 0.5 1 d . . P B 2
H5 H 1.108465 0.638518 0.195758 0.085 Uiso 0.5 1 calc R U P B 2
O6 O 1.1541(9) 0.7947(8) -0.0110(16) 0.056(4) Uani 0.5 1 d . . P B 2
H6 H 1.183534 0.789358 -0.093506 0.084 Uiso 0.5 1 calc R U P B 2
C16A C 0.9468(9) 0.6666(5) 0.0192(10) 0.058(3) Uani 0.5 1 d . . P B 2
H16A H 0.925594 0.622463 0.069929 0.069 Uiso 0.5 1 calc R U P B 2
C17A C 1.0366(8) 0.6934(5) 0.0483(10) 0.048(2) Uani 0.5 1 d . . P B 2
C18A C 1.0668(7) 0.7601(5) -0.0236(11) 0.046(2) Uani 0.5 1 d . . P B 2
C19A C 1.0081(8) 0.7980(5) -0.1260(11) 0.055(3) Uani 0.5 1 d . . P B 2
H19A H 1.028978 0.842131 -0.176930 0.066 Uiso 0.5 1 calc R U P B 2
C20A C 0.9174(8) 0.7698(5) -0.1527(12) 0.063(3) Uani 0.5 1 d . . P B 2
H20A H 0.876414 0.796421 -0.218999 0.076 Uiso 0.5 1 calc R U P B 2
C21A C 0.8872(8) 0.7039(6) -0.0840(10) 0.056(2) Uani 0.5 1 d . . P B 2
H21A H 0.827063 0.684233 -0.106238 0.067 Uiso 0.5 1 calc R U P B 2

loop_
_atom_site_aniso_label
_atom_site_aniso_U_11
_atom_site_aniso_U_22
_atom_site_aniso_U_33
_atom_site_aniso_U_23
_atom_site_aniso_U_13
_atom_site_aniso_U_12
Zn1 0.0457(5) 0.0283(4) 0.0176(4) 0.0018(4) 0.0072(4) -0.0022(4)
N1 0.036(4) 0.033(3) 0.019(3) 0.003(2) 0.004(3) -0.004(3)
N2 0.041(4) 0.027(4) 0.018(3) -0.003(3) -0.002(3) -0.001(3)
N3 0.038(4) 0.029(4) 0.021(3) -0.002(2) -0.001(3) -0.002(3)
N4 0.047(4) 0.031(3) 0.020(3) -0.001(3) 0.004(3) -0.005(3)
N5 0.048(6) 0.029(5) 0.019(4) 0.000 0.000 0.001(3)
C1 0.054(6) 0.039(5) 0.020(4) 0.008(3) 0.004(4) -0.002(4)
C2 0.050(6) 0.043(5) 0.031(4) -0.004(4) -0.003(4) -0.015(4)
C3 0.060(6) 0.029(4) 0.027(4) -0.006(3) 0.000(4) -0.010(4)
C4 0.053(6) 0.029(4) 0.024(4) 0.000(3) 0.005(4) -0.007(4)
C5 0.036(5) 0.027(4) 0.017(4) 0.004(3) -0.001(3) -0.003(3)
C6 0.037(5) 0.029(4) 0.018(3) -0.001(3) -0.004(3) 0.001(3)
C7 0.038(5) 0.038(4) 0.022(4) -0.003(3) 0.003(4) -0.004(4)
C8 0.040(5) 0.045(5) 0.025(4) -0.008(3) 0.006(4) -0.004(4)
C9 0.047(5) 0.035(5) 0.033(4) -0.004(3) 0.006(4) -0.001(4)
C10 0.038(5) 0.026(4) 0.029(4) 0.000(3) -0.005(4) -0.001(3)
C11 0.051(5) 0.041(4) 0.037(5) -0.011(4) 0.015(4) -0.016(4)
C12 0.071(7) 0.067(7) 0.032(5) -0.022(5) 0.027(5) -0.032(5)
C13 0.105(8) 0.050(6) 0.019(4) -0.001(4) 0.022(6) -0.026(6)
C14 0.105(8) 0.034(4) 0.018(4) 0.001(3) 0.004(5) -0.009(6)
C15 0.059(6) 0.018(4) 0.021(4) -0.003(3) 0.003(4) -0.009(3)
O1 0.045(7) 0.037(6) 0.025(5) 0.005(4) -0.008(6) -0.006(5)
O2 0.038(7) 0.020(5) 0.022(7) -0.006(4) -0.002(5) 0.009(5)
O3 0.089(7) 0.135(11) 0.014(3) 0.000 0.000 0.071(7)
O4 0.030(6) 0.056(6) 0.038(6) -0.036(5) 0.017(6) -0.014(5)
C16 0.107(9) 0.045(6) 0.021(4) -0.001(4) 0.008(5) -0.036(6)
C17 0.070(7) 0.041(5) 0.033(5) -0.002(4) -0.010(5) 0.006(5)
C18 0.048(6) 0.051(6) 0.038(5) -0.021(4) 0.016(4) -0.005(4)
C19 0.107(9) 0.032(5) 0.025(4) 0.004(5) 0.012(6) -0.006(5)
C20 0.105(10) 0.040(5) 0.045(6) -0.014(5) -0.014(6) 0.013(6)
C21 0.067(7) 0.061(6) 0.041(5) -0.021(4) 0.000(5) -0.005(6)
C22 0.063(7) 0.051(6) 0.015(4) 0.000 0.000 -0.024(5)
C22A 0.063(7) 0.051(6) 0.015(4) 0.000 0.000 -0.024(5)
C23 0.068(7) 0.071(6) 0.046(4) -0.025(4) 0.019(5) -0.033(5)
C23A 0.068(7) 0.071(6) 0.046(4) -0.025(4) 0.019(5) -0.033(5)
C24 0.051(7) 0.197(13) 0.043(5) -0.055(6) 0.022(6) -0.036(8)
C25 0.039(10) 0.30(2) 0.019(7) 0.000 0.000 -0.032(13)
B1 0.017(9) 0.044(12) 0.024(9) 0.003(8) -0.007(7) -0.016(8)
O5 0.074(11) 0.052(9) 0.045(9) -0.023(7) -0.009(8) 0.033(8)
O6 0.046(8) 0.054(8) 0.068(10) -0.027(7) 0.017(7) -0.003(6)
C16A 0.107(9) 0.045(6) 0.021(4) -0.001(4) 0.008(5) -0.036(6)
C17A 0.070(7) 0.041(5) 0.033(5) -0.002(4) -0.010(5) 0.006(5)
C18A 0.048(6) 0.051(6) 0.038(5) -0.021(4) 0.016(4) -0.005(4)
C19A 0.107(9) 0.032(5) 0.025(4) 0.004(5) 0.012(6) -0.006(5)
C20A 0.105(10) 0.040(5) 0.045(6) -0.014(5) -0.014(6) 0.013(6)
C21A 0.067(7) 0.061(6) 0.041(5) -0.021(4) 0.000(5) -0.005(6)

loop_
_atom_type_symbol
_atom_type_description
_atom_type_scat_dispersion_real
_atom_type_scat_dispersion_imag
_atom_type_scat_source
C C 0.0033 0.0016 'International Tables Vol C Tables 4.2.6.8 and 6.1.1.4'
H H 0.0000 0.0000 'International Tables Vol C Tables 4.2.6.8 and 6.1.1.4'
B B 0.0013 0.0007 'International Tables Vol C Tables 4.2.6.8 and 6.1.1.4'
N N 0.0061 0.0033 'International Tables Vol C Tables 4.2.6.8 and 6.1.1.4'
O O 0.0106 0.0060 'International Tables Vol C Tables 4.2.6.8 and 6.1.1.4'
Zn Zn 0.2839 1.4301 'International Tables Vol C Tables 4.2.6.8 and 6.1.1.4'

loop_
_geom_angle_atom_site_label_1
_geom_angle_atom_site_label_2
_geom_angle_atom_site_label_3
_geom_angle
_geom_angle_site_symmetry_1
_geom_angle_site_symmetry_3
_geom_angle_publ_flag
N1 Zn1 Zn1 84.06(19) . 2_665 ?
N1 Zn1 N2 116.8(2) . 2_665 ?
N1 Zn1 N3 102.4(2) . 2_665 ?
N1 Zn1 N5 102.67(18) . . ?
N1 Zn1 C6 110.7(2) . 2_665 ?
N2 Zn1 Zn1 71.9(2) 2_665 2_665 ?
N2 Zn1 N3 64.8(2) 2_665 2_665 ?
N2 Zn1 N5 106.1(2) 2_665 . ?
N2 Zn1 C6 32.6(3) 2_665 2_665 ?
N3 Zn1 Zn1 134.26(18) 2_665 2_665 ?
N3 Zn1 N5 154.68(17) 2_665 . ?
N3 Zn1 C6 32.3(2) 2_665 2_665 ?
N4 Zn1 Zn1 111.20(19) . 2_665 ?
N4 Zn1 N1 104.3(2) . . ?
N4 Zn1 N2 138.8(3) . 2_665 ?
N4 Zn1 N3 110.8(3) . 2_665 ?
N4 Zn1 N5 59.2(2) . . ?
N4 Zn1 C6 133.1(3) . 2_665 ?
N5 Zn1 Zn1 52.44(13) . 2_665 ?
N5 Zn1 C6 135.91(19) . 2_665 ?
C6 Zn1 Zn1 102.75(19) 2_665 2_665 ?
C1 N1 Zn1 116.2(5) . . ?
C1 N1 C5 120.1(7) . . ?
C5 N1 Zn1 123.4(5) . . ?
C5 N2 Zn1 138.1(6) . 2_665 ?
C5 N2 C6 126.1(7) . . ?
C6 N2 Zn1 95.1(5) . 2_665 ?
C6 N3 Zn1 90.5(5) . 2_665 ?
C10 N3 Zn1 147.6(5) . 2_665 ?
C10 N3 C6 120.9(7) . . ?
C11 N4 Zn1 130.8(6) . . ?
C11 N4 C15 122.9(7) . . ?
C15 N4 Zn1 104.9(5) . . ?
Zn1 N5 Zn1 75.1(3) . 2_665 ?
C15 N5 Zn1 153.2(5) . 2_665 ?
C15 N5 Zn1 82.2(4) . . ?
C15 N5 Zn1 153.2(5) 2_665 . ?
C15 N5 Zn1 82.2(4) 2_665 2_665 ?
C15 N5 C15 123.0(10) . 2_665 ?
N1 C1 H1 118.2 . . ?
N1 C1 C2 123.5(9) . . ?
C2 C1 H1 118.2 . . ?
C1 C2 H2 121.3 . . ?
C1 C2 C3 117.4(8) . . ?
C3 C2 H2 121.3 . . ?
C2 C3 H3 119.8 . . ?
C4 C3 C2 120.3(7) . . ?
C4 C3 H3 119.8 . . ?
C3 C4 H4 120.0 . . ?
C3 C4 C5 119.9(8) . . ?
C5 C4 H4 120.0 . . ?
N1 C5 C4 118.5(7) . . ?
N2 C5 N1 115.2(7) . . ?
N2 C5 C4 126.2(7) . . ?
N2 C6 Zn1 52.2(3) . 2_665 ?
N2 C6 C7 131.3(7) . . ?
N3 C6 Zn1 57.2(4) . 2_665 ?
N3 C6 N2 109.1(6) . . ?
N3 C6 C7 119.4(7) . . ?
C7 C6 Zn1 169.4(5) . 2_665 ?
C6 C7 H7 120.8 . . ?
C8 C7 C6 118.5(8) . . ?
C8 C7 H7 120.8 . . ?
C7 C8 H8 119.0 . . ?
C7 C8 C9 122.0(7) . . ?
C9 C8 H8 119.0 . . ?
C8 C9 H9 121.7 . . ?
C8 C9 C10 116.5(8) . . ?
C10 C9 H9 121.7 . . ?
N3 C10 C9 122.6(8) . . ?
N3 C10 H10 118.7 . . ?
C9 C10 H10 118.7 . . ?
N4 C11 H11 120.4 . . ?
N4 C11 C12 119.3(9) . . ?
C12 C11 H11 120.4 . . ?
C11 C12 H12 120.6 . . ?
C13 C12 C11 118.8(9) . . ?
C13 C12 H12 120.6 . . ?
C12 C13 H13 119.3 . . ?
C14 C13 C12 121.4(8) . . ?
C14 C13 H13 119.3 . . ?
C13 C14 H14 120.4 . . ?
C13 C14 C15 119.3(9) . . ?
C15 C14 H14 120.4 . . ?
N4 C15 N5 112.7(7) . . ?
N4 C15 C14 118.3(8) . . ?
N5 C15 C14 128.7(9) . . ?
C16 O1 B1 103.5(10) . . ?
C17 O2 B1 112.4(10) . . ?
C22 O3 B1 90.6(5) . . ?
C22 O3 B1 90.6(5) . 2_765 ?
C22A O3 B1 90.6(5) . . ?
B1 O3 B1 178.8(11) 2_765 . ?
C23 O4 B1 102.2(10) . . ?
O1 C16 C17 120.5(10) . . ?
O1 C16 C21 117.1(11) . . ?
C17 C16 C21 120.9(9) . . ?
O2 C17 C16 103.3(9) . . ?
O2 C17 C18 135.8(10) . . ?
C16 C17 C18 119.4(9) . . ?
C17 C18 H18 119.9 . . ?
C19 C18 C17 120.2(9) . . ?
C19 C18 H18 119.9 . . ?
C18 C19 H19 120.4 . . ?
C18 C19 C20 119.2(9) . . ?
C20 C19 H19 120.4 . . ?
C19 C20 H20 119.4 . . ?
C21 C20 C19 121.1(10) . . ?
C21 C20 H20 119.4 . . ?
C16 C21 H21 120.5 . . ?
C20 C21 C16 119.1(10) . . ?
C20 C21 H21 120.5 . . ?
O3 C22 C23 122.5(6) . 2_765 ?
O3 C22 C23 122.5(6) . . ?
C23 C22 C23 115.1(12) . 2_765 ?
O3 C22A C23A 122.5(6) . . ?
O4 C23 C22 115.0(9) . . ?
O4 C23 C24 120.9(12) . . ?
C22 C23 C24 123.9(12) . . ?
C22A C23A H23A 118.1 . . ?
C22A C23A C24 123.9(12) . . ?
C24 C23A H23A 118.1 . . ?
C23 C24 H24 120.7 . . ?
C25 C24 C23 118.6(14) . . ?
C25 C24 C23A 118.6(14) . . ?
C25 C24 H24 120.7 . . ?
C24 C25 C24 119.7(16) 2_765 . ?
C24 C25 H25 120.1 . . ?
C24 C25 H25 120.1 2_765 . ?
O1 B1 O2 99.9(9) . . ?
O1 B1 O3 109.3(9) . . ?
O1 B1 O4 106.4(10) . . ?
O2 B1 O3 126.7(10) . . ?
O4 B1 O2 106.3(10) . . ?
O4 B1 O3 106.8(9) . . ?
C17A O5 H5 109.5 . . ?
C18A O6 H6 109.5 . . ?
C17A C16A H16A 119.5 . . ?
C17A C16A C21A 120.9(9) . . ?
C21A C16A H16A 119.5 . . ?
C16A C17A O5 134.4(11) . . ?
C16A C17A C18A 119.4(9) . . ?
C18A C17A O5 104.6(11) . . ?
O6 C18A C17A 127.6(11) . . ?
C19A C18A O6 112.1(11) . . ?
C19A C18A C17A 120.2(9) . . ?
C18A C19A H19A 120.4 . . ?
C18A C19A C20A 119.2(9) . . ?
C20A C19A H19A 120.4 . . ?
C19A C20A H20A 119.4 . . ?
C21A C20A C19A 121.1(10) . . ?
C21A C20A H20A 119.4 . . ?
C16A C21A H21A 120.5 . . ?
C20A C21A C16A 119.1(10) . . ?
C20A C21A H21A 120.5 . . ?

loop_
_geom_bond_atom_site_label_1
_geom_bond_atom_site_label_2
_geom_bond_distance
_geom_bond_site_symmetry_2
_geom_bond_publ_flag
Zn1 Zn1 3.0394(19) 2_665 ?
Zn1 N1 2.021(6) . ?
Zn1 N2 2.024(6) 2_665 ?
Zn1 N3 2.143(6) 2_665 ?
Zn1 N4 1.992(6) . ?
Zn1 N5 2.493(7) . ?
Zn1 C6 2.550(7) 2_665 ?
N1 C1 1.346(11) . ?
N1 C5 1.358(10) . ?
N2 C5 1.344(9) . ?
N2 C6 1.380(10) . ?
N3 C6 1.363(10) . ?
N3 C10 1.323(10) . ?
N4 C11 1.337(10) . ?
N4 C15 1.346(10) . ?
N5 C15 1.367(9) . ?
N5 C15 1.367(9) 2_665 ?
C1 H1 0.9300 . ?
C1 C2 1.363(11) . ?
C2 H2 0.9300 . ?
C2 C3 1.392(12) . ?
C3 H3 0.9300 . ?
C3 C4 1.370(12) . ?
C4 H4 0.9300 . ?
C4 C5 1.418(11) . ?
C6 C7 1.399(10) . ?
C7 H7 0.9300 . ?
C7 C8 1.371(11) . ?
C8 H8 0.9300 . ?
C8 C9 1.384(11) . ?
C9 H9 0.9300 . ?
C9 C10 1.390(11) . ?
C10 H10 0.9300 . ?
C11 H11 0.9300 . ?
C11 C12 1.410(11) . ?
C12 H12 0.9300 . ?
C12 C13 1.372(14) . ?
C13 H13 0.9300 . ?
C13 C14 1.345(14) . ?
C14 H14 0.9300 . ?
C14 C15 1.427(10) . ?
O1 C16 1.322(11) . ?
O1 B1 1.524(14) . ?
O2 C17 1.334(12) . ?
O2 B1 1.547(14) . ?
O3 C22 1.309(11) . ?
O3 C22A 1.309(11) . ?
O3 B1 1.612(13) 2_765 ?
O3 B1 1.612(13) . ?
O4 C23 1.178(13) . ?
O4 B1 1.533(14) . ?
C16 C17 1.366(13) . ?
C16 C21 1.376(14) . ?
C17 C18 1.380(13) . ?
C18 H18 0.9300 . ?
C18 C19 1.369(14) . ?
C19 H19 0.9300 . ?
C19 C20 1.383(14) . ?
C20 H20 0.9300 . ?
C20 C21 1.356(14) . ?
C21 H21 0.9300 . ?
C22 C23 1.320(11) . ?
C22 C23 1.320(11) 2_765 ?
C22A C23A 1.320(11) . ?
C23 C24 1.370(12) . ?
C23A H23A 0.9300 . ?
C23A C24 1.370(12) . ?
C24 H24 0.9300 . ?
C24 C25 1.328(14) . ?
C25 H25 0.9300 . ?
O5 H5 0.8200 . ?
O5 C17A 1.433(15) . ?
O6 H6 0.8200 . ?
O6 C18A 1.369(14) . ?
C16A H16A 0.9300 . ?
C16A C17A 1.366(13) . ?
C16A C21A 1.376(14) . ?
C17A C18A 1.380(13) . ?
C18A C19A 1.369(14) . ?
C19A H19A 0.9300 . ?
C19A C20A 1.383(14) . ?
C20A H20A 0.9300 . ?
C20A C21A 1.356(14) . ?
C21A H21A 0.9300 . ?

loop_
_geom_torsion_atom_site_label_1
_geom_torsion_atom_site_label_2
_geom_torsion_atom_site_label_3
_geom_torsion_atom_site_label_4
_geom_torsion
_geom_torsion_site_symmetry_1
_geom_torsion_site_symmetry_2
_geom_torsion_site_symmetry_3
_geom_torsion_site_symmetry_4
_geom_torsion_publ_flag
Zn1 N1 C1 C2 -173.1(6) . . . . ?
Zn1 N1 C5 N2 -7.9(9) . . . . ?
Zn1 N1 C5 C4 175.7(5) . . . . ?
Zn1 N2 C5 N1 -24.0(11) 2_665 . . . ?
Zn1 N2 C5 C4 152.1(6) 2_665 . . . ?
Zn1 N2 C6 N3 -7.0(6) 2_665 . . . ?
Zn1 N2 C6 C7 167.1(7) 2_665 . . . ?
Zn1 N3 C6 N2 6.6(5) 2_665 . . . ?
Zn1 N3 C6 C7 -168.3(6) 2_665 . . . ?
Zn1 N3 C10 C9 163.0(7) 2_665 . . . ?
Zn1 N4 C11 C12 -162.4(6) . . . . ?
Zn1 N4 C15 N5 -10.4(6) . . . . ?
Zn1 N4 C15 C14 164.6(5) . . . . ?
Zn1 N5 C15 N4 40.5(10) 2_665 . . . ?
Zn1 N5 C15 N4 8.1(5) . . . . ?
Zn1 N5 C15 C14 -166.3(7) . . . . ?
Zn1 N5 C15 C14 -133.9(9) 2_665 . . . ?
Zn1 C6 C7 C8 -72(4) 2_665 . . . ?
N1 C1 C2 C3 -2.3(12) . . . . ?
N2 C6 C7 C8 -177.2(8) . . . . ?
N3 C6 C7 C8 -3.7(11) . . . . ?
N4 C11 C12 C13 0.1(13) . . . . ?
C1 N1 C5 N2 178.1(7) . . . . ?
C1 N1 C5 C4 1.7(10) . . . . ?
C1 C2 C3 C4 0.2(12) . . . . ?
C2 C3 C4 C5 2.8(12) . . . . ?
C3 C4 C5 N1 -3.7(11) . . . . ?
C3 C4 C5 N2 -179.6(7) . . . . ?
C5 N1 C1 C2 1.3(11) . . . . ?
C5 N2 C6 Zn1 172.1(9) . . . 2_665 ?
C5 N2 C6 N3 165.1(7) . . . . ?
C5 N2 C6 C7 -20.8(12) . . . . ?
C6 N2 C5 N1 167.8(6) . . . . ?
C6 N2 C5 C4 -16.1(12) . . . . ?
C6 N3 C10 C9 -1.4(11) . . . . ?
C6 C7 C8 C9 2.0(12) . . . . ?
C7 C8 C9 C10 -0.1(12) . . . . ?
C8 C9 C10 N3 -0.3(12) . . . . ?
C10 N3 C6 Zn1 171.7(7) . . . 2_665 ?
C10 N3 C6 N2 178.3(6) . . . . ?
C10 N3 C6 C7 3.4(10) . . . . ?
C11 N4 C15 N5 -177.8(6) . . . . ?
C11 N4 C15 C14 -2.8(10) . . . . ?
C11 C12 C13 C14 -0.3(14) . . . . ?
C12 C13 C14 C15 -1.1(13) . . . . ?
C13 C14 C15 N4 2.6(10) . . . . ?
C13 C14 C15 N5 176.7(7) . . . . ?
C15 N4 C11 C12 1.5(11) . . . . ?
C15 N5 C15 N4 -161.9(6) 2_665 . . . ?
C15 N5 C15 C14 23.7(6) 2_665 . . . ?
O1 C16 C17 O2 4.0(14) . . . . ?
O1 C16 C17 C18 -164.2(9) . . . . ?
O1 C16 C21 C20 164.0(9) . . . . ?
O2 C17 C18 C19 -164.9(12) . . . . ?
O3 C22 C23 O4 -7.3(12) . . . . ?
O3 C22 C23 C24 178.2(8) . . . . ?
O3 C22A C23A C24 178.2(8) . . . . ?
O4 C23 C24 C25 -170.6(10) . . . . ?
C16 O1 B1 O2 5.9(11) . . . . ?
C16 O1 B1 O3 -128.8(9) . . . . ?
C16 O1 B1 O4 116.2(10) . . . . ?
C16 C17 C18 C19 -1.5(14) . . . . ?
C17 O2 B1 O1 -4.3(13) . . . . ?
C17 O2 B1 O3 118.9(12) . . . . ?
C17 O2 B1 O4 -114.8(11) . . . . ?
C17 C16 C21 C20 -2.5(15) . . . . ?
C17 C18 C19 C20 1.8(13) . . . . ?
C18 C19 C20 C21 -2.5(15) . . . . ?
C19 C20 C21 C16 2.8(15) . . . . ?
C21 C16 C17 O2 170.0(9) . . . . ?
C21 C16 C17 C18 1.9(15) . . . . ?
C22 O3 B1 O1 -130.5(8) . . . . ?
C22 O3 B1 O2 110.4(11) . . . . ?
C22 O3 B1 O4 -15.7(8) . . . . ?
C22 C23 C24 C25 3.6(15) . . . . ?
C22A C23A C24 C25 3.6(15) . . . . ?
C23 O4 B1 O1 130.8(10) . . . . ?
C23 O4 B1 O2 -123.4(11) . . . . ?
C23 O4 B1 O3 14.1(12) . . . . ?
C23 C22 C23 O4 172.7(12) 2_765 . . . ?
C23 C22 C23 C24 -1.8(8) 2_765 . . . ?
C23 C24 C25 C24 -1.7(7) . . . 2_765 ?
C23A C24 C25 C24 -1.7(7) . . . 2_765 ?
B1 O1 C16 C17 -6.7(14) . . . . ?
B1 O1 C16 C21 -173.3(9) . . . . ?
B1 O2 C17 C16 0.8(12) . . . . ?
B1 O2 C17 C18 166.0(12) . . . . ?
B1 O3 C22 C23 14.6(7) 2_765 . . 2_765 ?
B1 O3 C22 C23 -165.4(7) . . . 2_765 ?
B1 O3 C22 C23 -165.4(7) 2_765 . . . ?
B1 O3 C22 C23 14.6(7) . . . . ?
B1 O3 C22A C23A 14.6(7) . . . . ?
B1 O3 C22A C23A -165.4(7) 2_765 . . . ?
B1 O4 C23 C22 -5.9(13) . . . . ?
B1 O4 C23 C24 168.8(10) . . . . ?
O5 C17A C18A O6 -11.0(14) . . . . ?
O5 C17A C18A C19A 166.2(9) . . . . ?
O6 C18A C19A C20A 179.4(10) . . . . ?
C16A C17A C18A O6 -178.7(10) . . . . ?
C16A C17A C18A C19A -1.5(14) . . . . ?
C17A C16A C21A C20A -2.5(15) . . . . ?
C17A C18A C19A C20A 1.8(13) . . . . ?
C18A C19A C20A C21A -2.5(15) . . . . ?
C19A C20A C21A C16A 2.8(15) . . . . ?
C21A C16A C17A O5 -161.5(12) . . . . ?
C21A C16A C17A C18A 1.9(15) . . . . ?
